data_7214928
loop_
_publ_author_name
'Sardessai, Richa'
'Krishnaswamy, Shobhana'
'Shashidhar, Mysore S.'

_publ_section_title
;
 Achieving molecular stability of racemic
 4-O-benzyl-myo-inositol-1,3,5-orthoformate through crystal formation
;
_journal_issue 23
_journal_name_full CrystEngComm
_journal_page_first 8010
_journal_paper_doi 10.1039/c2ce26199e
_journal_volume 14
_journal_year 2012
_chemical_formula_moiety 'C14 H16 O6'
_chemical_formula_sum 'C14 H16 O6'
_chemical_formula_weight 280.27
_chemical_name_systematic
;
4-O-benzyl-myo-inositol-1,3,5-orthoformate
;
_space_group_IT_number 61
_symmetry_cell_setting orthorhombic
_symmetry_space_group_name_Hall '-P 2ac 2ab'
_symmetry_space_group_name_H-M 'P b c a'
_atom_sites_solution_hydrogens geom
_atom_sites_solution_primary direct
_atom_sites_solution_secondary difmap
_audit_creation_method SHELXL-97
_cell_angle_alpha 90.00
_cell_angle_beta 90.00
_cell_angle_gamma 90.00
_cell_formula_units_Z 16
_cell_length_a 10.460(5)
_cell_length_b 11.536(5)
_cell_length_c 42.364(19)
_cell_measurement_reflns_used 2240
_cell_measurement_temperature 297(2)
_cell_measurement_theta_max 19.90
_cell_measurement_theta_min 2.67
_cell_volume 5112(4)
_computing_cell_refinement 'BRUKER SAINT'
_computing_data_collection 'BRUKER SMART'
_computing_data_reduction 'BRUKER SAINT'
_computing_molecular_graphics 'SHELXTL, Ortep32, mercury 2.3'
_computing_publication_material 'SHELXTL, Platon'
_computing_structure_refinement 'SHELXL-97 (Sheldrick, 1997)'
_computing_structure_solution 'SHELXS-97 (Sheldrick, 1990)'
_diffrn_ambient_temperature 297(2)
_diffrn_measured_fraction_theta_full 0.999
_diffrn_measured_fraction_theta_max 0.999
_diffrn_measurement_device 'Bruker Smart APEX'
_diffrn_measurement_device_type 'CCD Area Detector'
_diffrn_measurement_method 'Phi and Omega Scan'
_diffrn_radiation_monochromator graphite
_diffrn_radiation_source 'fine-focus sealed tube'
_diffrn_radiation_type MoK\a
_diffrn_radiation_wavelength 0.71073
_diffrn_reflns_av_R_equivalents 0.0616
_diffrn_reflns_av_sigmaI/netI 0.0461
_diffrn_reflns_limit_h_max 12
_diffrn_reflns_limit_h_min -11
_diffrn_reflns_limit_k_max 13
_diffrn_reflns_limit_k_min -13
_diffrn_reflns_limit_l_max 50
_diffrn_reflns_limit_l_min -46
_diffrn_reflns_number 24154
_diffrn_reflns_theta_full 25.00
_diffrn_reflns_theta_max 25.00
_diffrn_reflns_theta_min 1.92
_exptl_absorpt_coefficient_mu 0.115
_exptl_absorpt_correction_T_max 0.9920
_exptl_absorpt_correction_T_min 0.9752
_exptl_absorpt_correction_type multi-scan
_exptl_absorpt_process_details 'bruker's sadabs'
_exptl_crystal_colour colorless
_exptl_crystal_density_diffrn 1.457
_exptl_crystal_density_method 'not measured'
_exptl_crystal_description plate
_exptl_crystal_F_000 2368
_exptl_crystal_size_max 0.22
_exptl_crystal_size_mid 0.12
_exptl_crystal_size_min 0.07
_refine_diff_density_max 0.448
_refine_diff_density_min -0.257
_refine_diff_density_rms 0.042
_refine_ls_extinction_method none
_refine_ls_goodness_of_fit_ref 1.025
_refine_ls_hydrogen_treatment mixed
_refine_ls_matrix_type full
_refine_ls_number_parameters 377
_refine_ls_number_reflns 4500
_refine_ls_number_restraints 1
_refine_ls_restrained_S_all 1.026
_refine_ls_R_factor_all 0.0867
_refine_ls_R_factor_gt 0.0513
_refine_ls_shift/su_max 0.000
_refine_ls_shift/su_mean 0.000
_refine_ls_structure_factor_coef Fsqd
_refine_ls_weighting_details 'calc w=1/[\s^2^(Fo^2^)+(0.0590P)^2^+1.0327P] where P=(Fo^2^+2Fc^2^)/3'
_refine_ls_weighting_scheme calc
_refine_ls_wR_factor_gt 0.1170
_refine_ls_wR_factor_ref 0.1352
_reflns_number_gt 2952
_reflns_number_total 4500
_reflns_threshold_expression >2sigma(I)
_cod_data_source_file c2ce26199e.txt
_cod_data_source_block 4I
_cod_original_sg_symbol_H-M Pbca
_cod_database_code 7214928

loop_
_symmetry_equiv_pos_as_xyz
'x, y, z'
'-x+1/2, -y, z+1/2'
'x+1/2, -y+1/2, -z'
'-x, y+1/2, -z+1/2'
'-x, -y, -z'
'x-1/2, y, -z-1/2'
'-x-1/2, y-1/2, z'
'x, -y-1/2, z-1/2'

loop_
_atom_site_label
_atom_site_type_symbol
_atom_site_fract_x
_atom_site_fract_y
_atom_site_fract_z
_atom_site_U_iso_or_equiv
_atom_site_adp_type
_atom_site_occupancy
_atom_site_symmetry_multiplicity
_atom_site_calc_flag
_atom_site_refinement_flags
O1 O 0.65125(17) 0.24323(16) 0.25021(4) 0.0479(5) Uani 1 1 d .
O2 O 0.5865(2) 0.48566(19) 0.25273(5) 0.0581(6) Uani 1 1 d .
O3 O 0.49764(15) 0.29613(15) 0.21361(4) 0.0481(5) Uani 1 1 d .
O4 O 0.72782(19) 0.43277(17) 0.16114(4) 0.0583(6) Uani 1 1 d .
O5 O 0.64877(17) 0.15755(15) 0.20083(4) 0.0507(5) Uani 1 1 d .
O6 O 0.91708(18) 0.3639(2) 0.20404(5) 0.0559(5) Uani 1 1 d D
C1 C 0.7381(2) 0.3333(2) 0.23997(6) 0.0419(7) Uani 1 1 d .
H1 H 0.7909 0.3584 0.2578 0.050 Uiso 1 1 calc R
C2 C 0.6593(2) 0.4348(2) 0.22806(6) 0.0404(6) Uani 1 1 d .
H2 H 0.7173 0.4936 0.2195 0.048 Uiso 1 1 calc R
C3 C 0.5753(2) 0.3899(2) 0.20153(6) 0.0434(7) Uani 1 1 d .
H3 H 0.5200 0.4524 0.1939 0.052 Uiso 1 1 calc R
C4 C 0.6523(2) 0.3413(2) 0.17449(6) 0.0458(7) Uani 1 1 d .
H4 H 0.5943 0.3105 0.1584 0.055 Uiso 1 1 calc R
C5 C 0.7352(2) 0.2425(2) 0.18762(6) 0.0466(7) Uani 1 1 d .
H5 H 0.7858 0.2076 0.1706 0.056 Uiso 1 1 calc R
C6 C 0.8232(2) 0.2831(2) 0.21429(6) 0.0454(7) Uani 1 1 d .
H6 H 0.8673 0.2152 0.2229 0.054 Uiso 1 1 calc R
C7 C 0.5741(3) 0.2064(2) 0.22503(7) 0.0472(7) Uani 1 1 d .
H7 H 0.5172 0.1456 0.2330 0.057 Uiso 1 1 calc R
C8 C 0.7420(3) 0.4267(3) 0.12824(6) 0.0532(8) Uani 1 1 d .
H8A H 0.6593 0.4361 0.1182 0.064 Uiso 1 1 calc R
H8B H 0.7753 0.3512 0.1224 0.064 Uiso 1 1 calc R
C9 C 0.8316(2) 0.5196(2) 0.11675(6) 0.0425(7) Uani 1 1 d .
C10 C 0.8064(3) 0.5753(3) 0.08850(7) 0.0553(8) Uani 1 1 d .
H10 H 0.7328 0.5567 0.0773 0.066 Uiso 1 1 calc R
C11 C 0.8895(3) 0.6587(3) 0.07668(7) 0.0635(9) Uani 1 1 d .
H11 H 0.8710 0.6960 0.0578 0.076 Uiso 1 1 calc R
C12 C 0.9984(3) 0.6860(3) 0.09286(7) 0.0590(8) Uani 1 1 d .
H12 H 1.0542 0.7417 0.0850 0.071 Uiso 1 1 calc R
C13 C 1.0250(3) 0.6307(3) 0.12079(7) 0.0538(8) Uani 1 1 d .
H13 H 1.0993 0.6490 0.1318 0.065 Uiso 1 1 calc R
C14 C 0.9424(3) 0.5484(2) 0.13260(6) 0.0474(7) Uani 1 1 d .
H14 H 0.9616 0.5116 0.1516 0.057 Uiso 1 1 calc R
O9 O 0.15111(17) 0.36460(16) 0.00022(4) 0.0477(5) Uani 1 1 d .
O10 O -0.14313(18) 0.3171(2) 0.04554(5) 0.0594(6) Uani 1 1 d .
O11 O 0.18658(17) 0.42618(16) 0.05158(4) 0.0509(5) Uani 1 1 d .
O12 O 0.00994(16) 0.18038(16) 0.08513(4) 0.0475(5) Uani 1 1 d .
O7 O 0.27764(15) 0.25548(16) 0.03367(4) 0.0473(5) Uani 1 1 d .
O8 O 0.1229(2) 0.11542(19) -0.00874(5) 0.0593(6) Uani 1 1 d .
C17 C 0.0368(2) 0.3014(2) 0.00893(6) 0.0442(7) Uani 1 1 d .
H17 H -0.0228 0.3002 -0.0089 0.053 Uiso 1 1 calc R
C18 C -0.0236(2) 0.3658(2) 0.03662(6) 0.0470(7) Uani 1 1 d .
H18 H -0.0389 0.4460 0.0300 0.056 Uiso 1 1 calc R
C19 C 0.0737(2) 0.3679(2) 0.06327(6) 0.0442(7) Uani 1 1 d .
H19 H 0.0389 0.4098 0.0815 0.053 Uiso 1 1 calc R
C20 C 0.1155(2) 0.2460(2) 0.07318(6) 0.0414(7) Uani 1 1 d .
H20 H 0.1814 0.2519 0.0895 0.050 Uiso 1 1 calc R
C15 C 0.1710(2) 0.1865(2) 0.04441(6) 0.0417(7) Uani 1 1 d .
H15 H 0.2008 0.1089 0.0502 0.050 Uiso 1 1 calc R
C16 C 0.0747(2) 0.1777(2) 0.01759(6) 0.0428(7) Uani 1 1 d .
H16 H -0.0014 0.1374 0.0255 0.051 Uiso 1 1 calc R
C21 C 0.2380(3) 0.3682(2) 0.02534(6) 0.0468(7) Uani 1 1 d .
H21 H 0.3135 0.4113 0.0183 0.056 Uiso 1 1 calc R
C22 C -0.0043(3) 0.1888(3) 0.11924(7) 0.0580(8) Uani 1 1 d .
H22A H -0.0905 0.1659 0.1249 0.070 Uiso 1 1 calc R
H22B H 0.0069 0.2690 0.1255 0.070 Uiso 1 1 calc R
C23 C 0.0887(3) 0.1151(2) 0.13729(6) 0.0449(7) Uani 1 1 d .
C24 C 0.1306(3) 0.1495(3) 0.16720(7) 0.0514(7) Uani 1 1 d .
H24 H 0.1044 0.2202 0.1755 0.062 Uiso 1 1 calc R
C25 C 0.2117(3) 0.0778(3) 0.18453(7) 0.0529(8) Uani 1 1 d .
H25 H 0.2402 0.1007 0.2044 0.063 Uiso 1 1 calc R
C26 C 0.2492(3) -0.0260(3) 0.17234(7) 0.0557(8) Uani 1 1 d .
H26 H 0.3029 -0.0741 0.1839 0.067 Uiso 1 1 calc R
C27 C 0.2081(3) -0.0602(3) 0.14297(8) 0.0622(9) Uani 1 1 d .
H27 H 0.2343 -0.1311 0.1348 0.075 Uiso 1 1 calc R
C28 C 0.1284(3) 0.0098(3) 0.12567(7) 0.0571(8) Uani 1 1 d .
H28 H 0.1009 -0.0143 0.1059 0.068 Uiso 1 1 calc R
H2' H 0.542(3) 0.438(3) 0.2592(7) 0.066(12) Uiso 1 1 d .
H6' H 0.879(3) 0.417(3) 0.1933(8) 0.111(16) Uiso 1 1 d D
H10' H -0.129(4) 0.258(4) 0.0583(9) 0.113(16) Uiso 1 1 d .
H8' H 0.190(3) 0.146(4) -0.0137(9) 0.099(15) Uiso 1 1 d .

loop_
_atom_site_aniso_label
_atom_site_aniso_U_11
_atom_site_aniso_U_22
_atom_site_aniso_U_33
_atom_site_aniso_U_23
_atom_site_aniso_U_13
_atom_site_aniso_U_12
O1 0.0584(12) 0.0426(11) 0.0427(11) 0.0100(9) 0.0071(9) -0.0003(10)
O2 0.0610(14) 0.0398(13) 0.0734(16) -0.0137(11) 0.0209(12) -0.0005(11)
O3 0.0356(10) 0.0417(11) 0.0670(13) 0.0073(9) 0.0043(9) -0.0054(8)
O4 0.0717(13) 0.0681(14) 0.0352(11) 0.0049(10) -0.0014(9) -0.0345(11)
O5 0.0593(12) 0.0337(11) 0.0591(12) -0.0069(9) 0.0131(10) -0.0024(9)
O6 0.0367(11) 0.0717(15) 0.0593(13) 0.0034(12) 0.0019(10) -0.0048(11)
C1 0.0454(15) 0.0440(17) 0.0364(15) 0.0006(12) 0.0004(12) -0.0011(13)
C2 0.0420(15) 0.0320(15) 0.0472(16) -0.0013(12) 0.0103(13) -0.0033(12)
C3 0.0383(15) 0.0346(16) 0.0573(18) 0.0123(13) -0.0003(13) 0.0000(12)
C4 0.0474(16) 0.0496(18) 0.0403(16) 0.0035(13) -0.0052(13) -0.0162(14)
C5 0.0482(16) 0.0469(17) 0.0447(16) -0.0054(14) 0.0113(13) -0.0047(14)
C6 0.0361(15) 0.0499(18) 0.0502(17) 0.0043(14) 0.0042(12) 0.0063(13)
C7 0.0523(17) 0.0343(16) 0.0550(18) 0.0039(14) 0.0088(15) -0.0035(14)
C8 0.0583(18) 0.064(2) 0.0371(16) 0.0041(14) 0.0005(14) -0.0052(15)
C9 0.0471(16) 0.0467(17) 0.0338(15) 0.0022(13) 0.0076(12) 0.0073(13)
C10 0.0514(17) 0.073(2) 0.0416(17) 0.0091(16) 0.0024(14) 0.0121(16)
C11 0.067(2) 0.077(2) 0.0465(18) 0.0269(17) 0.0174(16) 0.0165(18)
C12 0.063(2) 0.057(2) 0.058(2) 0.0116(16) 0.0220(17) 0.0021(16)
C13 0.0518(17) 0.059(2) 0.0508(18) 0.0002(15) 0.0078(14) -0.0048(15)
C14 0.0528(17) 0.0534(18) 0.0360(15) 0.0098(13) 0.0010(13) 0.0012(14)
O9 0.0505(11) 0.0504(12) 0.0423(11) 0.0081(9) 0.0017(9) -0.0037(9)
O10 0.0387(11) 0.0726(16) 0.0670(15) 0.0126(12) 0.0025(10) 0.0050(10)
O11 0.0553(12) 0.0431(12) 0.0543(12) -0.0111(9) 0.0123(9) -0.0117(9)
O12 0.0467(11) 0.0576(13) 0.0382(11) 0.0092(9) -0.0026(8) -0.0080(9)
O7 0.0376(10) 0.0524(12) 0.0521(12) -0.0013(9) 0.0006(9) 0.0033(9)
O8 0.0684(15) 0.0554(14) 0.0540(14) -0.0185(10) 0.0050(11) -0.0073(12)
C17 0.0390(15) 0.0517(18) 0.0420(16) 0.0054(13) -0.0034(12) -0.0029(13)
C18 0.0414(15) 0.0421(17) 0.0575(18) 0.0088(14) 0.0044(13) 0.0058(13)
C19 0.0446(15) 0.0427(17) 0.0454(16) -0.0048(13) 0.0100(13) -0.0027(13)
C20 0.0366(14) 0.0502(17) 0.0374(15) 0.0047(13) -0.0043(12) -0.0053(13)
C15 0.0411(15) 0.0331(15) 0.0509(17) 0.0023(12) -0.0003(12) 0.0030(12)
C16 0.0474(16) 0.0381(16) 0.0429(16) -0.0045(13) 0.0013(13) -0.0045(13)
C21 0.0440(16) 0.0470(18) 0.0494(17) -0.0038(14) 0.0057(13) -0.0075(14)
C22 0.0592(19) 0.061(2) 0.0542(19) 0.0035(15) 0.0108(15) 0.0001(16)
C23 0.0438(15) 0.0507(18) 0.0400(16) 0.0152(14) 0.0005(12) -0.0047(14)
C24 0.0589(18) 0.0405(17) 0.0549(19) -0.0023(14) 0.0095(15) -0.0048(14)
C25 0.0591(18) 0.060(2) 0.0392(16) -0.0004(15) -0.0042(14) -0.0039(16)
C26 0.0614(19) 0.057(2) 0.0483(18) 0.0088(15) 0.0024(15) 0.0080(16)
C27 0.069(2) 0.057(2) 0.060(2) -0.0062(17) 0.0094(17) 0.0093(17)
C28 0.0634(19) 0.067(2) 0.0409(18) -0.0108(16) 0.0033(15) -0.0047(17)

loop_
_atom_type_symbol
_atom_type_description
_atom_type_scat_dispersion_real
_atom_type_scat_dispersion_imag
_atom_type_scat_source
C C 0.0033 0.0016 'International Tables Vol C Tables 4.2.6.8 and 6.1.1.4'
H H 0.0000 0.0000 'International Tables Vol C Tables 4.2.6.8 and 6.1.1.4'
O O 0.0106 0.0060 'International Tables Vol C Tables 4.2.6.8 and 6.1.1.4'

loop_
_geom_angle_atom_site_label_1
_geom_angle_atom_site_label_2
_geom_angle_atom_site_label_3
_geom_angle
C7 O1 C1 110.53(19)
C2 O2 H2' 107(2)
C7 O3 C3 110.85(19)
C8 O4 C4 114.4(2)
C7 O5 C5 111.0(2)
C6 O6 H6' 108(3)
O1 C1 C2 108.21(19)
O1 C1 C6 108.0(2)
C2 C1 C6 112.0(2)
O1 C1 H1 109.5
C2 C1 H1 109.5
C6 C1 H1 109.5
O2 C2 C3 112.1(2)
O2 C2 C1 111.4(2)
C3 C2 C1 107.3(2)
O2 C2 H2 108.7
C3 C2 H2 108.7
C1 C2 H2 108.7
O3 C3 C4 106.9(2)
O3 C3 C2 108.6(2)
C4 C3 C2 112.4(2)
O3 C3 H3 109.7
C4 C3 H3 109.7
C2 C3 H3 109.7
O4 C4 C3 108.6(2)
O4 C4 C5 112.2(2)
C3 C4 C5 107.6(2)
O4 C4 H4 109.5
C3 C4 H4 109.5
C5 C4 H4 109.5
O5 C5 C6 107.3(2)
O5 C5 C4 106.8(2)
C6 C5 C4 112.3(2)
O5 C5 H5 110.1
C6 C5 H5 110.1
C4 C5 H5 110.1
O6 C6 C1 111.9(2)
O6 C6 C5 113.0(2)
C1 C6 C5 107.0(2)
O6 C6 H6 108.3
C1 C6 H6 108.3
C5 C6 H6 108.3
O3 C7 O1 111.6(2)
O3 C7 O5 111.3(2)
O1 C7 O5 110.9(2)
O3 C7 H7 107.6
O1 C7 H7 107.6
O5 C7 H7 107.6
O4 C8 C9 110.6(2)
O4 C8 H8A 109.5
C9 C8 H8A 109.5
O4 C8 H8B 109.5
C9 C8 H8B 109.5
H8A C8 H8B 108.1
C14 C9 C10 118.0(3)
C14 C9 C8 122.5(2)
C10 C9 C8 119.5(3)
C9 C10 C11 120.9(3)
C9 C10 H10 119.5
C11 C10 H10 119.5
C12 C11 C10 120.0(3)
C12 C11 H11 120.0
C10 C11 H11 120.0
C11 C12 C13 119.7(3)
C11 C12 H12 120.2
C13 C12 H12 120.2
C12 C13 C14 120.4(3)
C12 C13 H13 119.8
C14 C13 H13 119.8
C13 C14 C9 121.0(3)
C13 C14 H14 119.5
C9 C14 H14 119.5
C21 O9 C17 110.91(19)
C18 O10 H10' 109(2)
C21 O11 C19 111.22(19)
C20 O12 C22 113.3(2)
C21 O7 C15 111.06(18)
C16 O8 H8' 107(3)
O9 C17 C18 107.1(2)
O9 C17 C16 108.5(2)
C18 C17 C16 112.2(2)
O9 C17 H17 109.7
C18 C17 H17 109.7
C16 C17 H17 109.7
O10 C18 C19 113.4(2)
O10 C18 C17 112.1(2)
C19 C18 C17 107.5(2)
O10 C18 H18 107.8
C19 C18 H18 107.8
C17 C18 H18 107.8
O11 C19 C18 107.5(2)
O11 C19 C20 106.7(2)
C18 C19 C20 112.3(2)
O11 C19 H19 110.1
C18 C19 H19 110.1
C20 C19 H19 110.1
O12 C20 C15 109.9(2)
O12 C20 C19 111.3(2)
C15 C20 C19 107.7(2)
O12 C20 H20 109.3
C15 C20 H20 109.3
C19 C20 H20 109.3
O7 C15 C20 107.5(2)
O7 C15 C16 108.2(2)
C20 C15 C16 112.2(2)
O7 C15 H15 109.6
C20 C15 H15 109.6
C16 C15 H15 109.6
O8 C16 C15 112.7(2)
O8 C16 C17 112.1(2)
C15 C16 C17 106.8(2)
O8 C16 H16 108.4
C15 C16 H16 108.4
C17 C16 H16 108.4
O9 C21 O11 111.6(2)
O9 C21 O7 110.7(2)
O11 C21 O7 110.7(2)
O9 C21 H21 107.9
O11 C21 H21 107.9
O7 C21 H21 107.9
O12 C22 C23 113.7(2)
O12 C22 H22A 108.8
C23 C22 H22A 108.8
O12 C22 H22B 108.8
C23 C22 H22B 108.8
H22A C22 H22B 107.7
C28 C23 C24 118.7(3)
C28 C23 C22 120.9(3)
C24 C23 C22 120.3(3)
C25 C24 C23 120.0(3)
C25 C24 H24 120.0
C23 C24 H24 120.0
C26 C25 C24 119.8(3)
C26 C25 H25 120.1
C24 C25 H25 120.1
C25 C26 C27 120.4(3)
C25 C26 H26 119.8
C27 C26 H26 119.8
C28 C27 C26 120.3(3)
C28 C27 H27 119.8
C26 C27 H27 119.8
C27 C28 C23 120.8(3)
C27 C28 H28 119.6
C23 C28 H28 119.6

loop_
_geom_bond_atom_site_label_1
_geom_bond_atom_site_label_2
_geom_bond_distance
O1 C7 1.404(3)
O1 C1 1.447(3)
O2 C2 1.420(3)
O2 H2' 0.77(3)
O3 C7 1.395(3)
O3 C3 1.446(3)
O4 C8 1.404(3)
O4 C4 1.435(3)
O5 C7 1.406(3)
O5 C5 1.446(3)
O6 C6 1.422(3)
O6 H6' 0.860(19)
C1 C2 1.519(4)
C1 C6 1.520(3)
C1 H1 0.9800
C2 C3 1.517(4)
C2 H2 0.9800
C3 C4 1.509(4)
C3 H3 0.9800
C4 C5 1.536(4)
C4 H4 0.9800
C5 C6 1.531(4)
C5 H5 0.9800
C6 H6 0.9800
C7 H7 0.9800
C8 C9 1.504(4)
C8 H8A 0.9700
C8 H8B 0.9700
C9 C14 1.380(4)
C9 C10 1.384(4)
C10 C11 1.390(4)
C10 H10 0.9300
C11 C12 1.366(4)
C11 H11 0.9300
C12 C13 1.372(4)
C12 H12 0.9300
C13 C14 1.379(4)
C13 H13 0.9300
C14 H14 0.9300
O9 C21 1.400(3)
O9 C17 1.448(3)
O10 C18 1.422(3)
O10 H10' 0.88(4)
O11 C21 1.404(3)
O11 C19 1.446(3)
O12 C20 1.431(3)
O12 C22 1.456(3)
O7 C21 1.410(3)
O7 C15 1.444(3)
O8 C16 1.419(3)
O8 H8' 0.81(4)
C17 C18 1.525(4)
C17 C16 1.526(4)
C17 H17 0.9800
C18 C19 1.520(4)
C18 H18 0.9800
C19 C20 1.531(4)
C19 H19 0.9800
C20 C15 1.514(4)
C20 H20 0.9800
C15 C16 1.522(4)
C15 H15 0.9800
C16 H16 0.9800
C21 H21 0.9800
C22 C23 1.501(4)
C22 H22A 0.9700
C22 H22B 0.9700
C23 C28 1.375(4)
C23 C24 1.398(4)
C24 C25 1.394(4)
C24 H24 0.9300
C25 C26 1.361(4)
C25 H25 0.9300
C26 C27 1.374(4)
C26 H26 0.9300
C27 C28 1.372(4)
C27 H27 0.9300
C28 H28 0.9300

loop_
_geom_hbond_atom_site_label_D
_geom_hbond_atom_site_label_H
_geom_hbond_atom_site_label_A
_geom_hbond_distance_DH
_geom_hbond_distance_HA
_geom_hbond_distance_DA
_geom_hbond_angle_DHA
_geom_hbond_site_symmetry_A
O8 H8' O10 0.81(4) 2.25(4) 3.005(3) 155(4) 3
C7 H7 O2 0.98 2.22 3.192(3) 169.6 4_645
O2 H2' O6 0.77(3) 2.20(3) 2.910(3) 153(3) 6_556
C2 H2 O5 0.98 2.48 3.459(3) 174.0 7_765
C17 H17 O7 0.98 2.42 3.322(3) 152.4 3_455
C15 H15 O11 0.98 2.41 3.367(3) 163.7 7_655
C11 H11 O9 0.93 2.56 3.296(4) 135.9 5_665
C1 H1 O3 0.98 2.58 3.379(3) 138.8 6_656

loop_
_geom_torsion_atom_site_label_1
_geom_torsion_atom_site_label_2
_geom_torsion_atom_site_label_3
_geom_torsion_atom_site_label_4
_geom_torsion
C7 O1 C1 C2 60.3(3)
C7 O1 C1 C6 -61.1(3)
O1 C1 C2 O2 64.9(3)
C6 C1 C2 O2 -176.2(2)
O1 C1 C2 C3 -58.1(3)
C6 C1 C2 C3 60.8(3)
C7 O3 C3 C4 61.8(3)
C7 O3 C3 C2 -59.6(3)
O2 C2 C3 O3 -64.9(3)
C1 C2 C3 O3 57.7(2)
O2 C2 C3 C4 177.1(2)
C1 C2 C3 C4 -60.3(3)
C8 O4 C4 C3 -143.9(2)
C8 O4 C4 C5 97.3(3)
O3 C3 C4 O4 178.16(19)
C2 C3 C4 O4 -62.9(3)
O3 C3 C4 C5 -60.2(2)
C2 C3 C4 C5 58.8(3)
C7 O5 C5 C6 60.9(3)
C7 O5 C5 C4 -59.8(3)
O4 C4 C5 O5 178.9(2)
C3 C4 C5 O5 59.5(3)
O4 C4 C5 C6 61.5(3)
C3 C4 C5 C6 -57.9(3)
O1 C1 C6 O6 -176.6(2)
C2 C1 C6 O6 64.4(3)
O1 C1 C6 C5 59.2(3)
C2 C1 C6 C5 -59.9(3)
O5 C5 C6 O6 177.5(2)
C4 C5 C6 O6 -65.4(3)
O5 C5 C6 C1 -58.8(3)
C4 C5 C6 C1 58.3(3)
C3 O3 C7 O1 61.7(3)
C3 O3 C7 O5 -62.7(3)
C1 O1 C7 O3 -62.2(3)
C1 O1 C7 O5 62.5(3)
C5 O5 C7 O3 62.0(3)
C5 O5 C7 O1 -62.8(3)
C4 O4 C8 C9 -175.1(2)
O4 C8 C9 C14 41.1(4)
O4 C8 C9 C10 -142.1(3)
C14 C9 C10 C11 -0.8(4)
C8 C9 C10 C11 -177.8(3)
C9 C10 C11 C12 0.6(5)
C10 C11 C12 C13 -0.1(5)
C11 C12 C13 C14 -0.2(4)
C12 C13 C14 C9 0.0(4)
C10 C9 C14 C13 0.5(4)
C8 C9 C14 C13 177.4(3)
C21 O9 C17 C18 60.9(3)
C21 O9 C17 C16 -60.4(3)
O9 C17 C18 O10 174.9(2)
C16 C17 C18 O10 -66.1(3)
O9 C17 C18 C19 -59.7(3)
C16 C17 C18 C19 59.3(3)
C21 O11 C19 C18 -59.8(3)
C21 O11 C19 C20 60.9(3)
O10 C18 C19 O11 -176.2(2)
C17 C18 C19 O11 59.2(3)
O10 C18 C19 C20 66.7(3)
C17 C18 C19 C20 -57.9(3)
C22 O12 C20 C15 148.2(2)
C22 O12 C20 C19 -92.6(2)
O11 C19 C20 O12 -179.88(19)
C18 C19 C20 O12 -62.4(3)
O11 C19 C20 C15 -59.3(3)
C18 C19 C20 C15 58.2(3)
C21 O7 C15 C20 -60.6(3)
C21 O7 C15 C16 60.8(3)
O12 C20 C15 O7 -179.24(18)
C19 C20 C15 O7 59.3(2)
O12 C20 C15 C16 61.9(3)
C19 C20 C15 C16 -59.5(3)
O7 C15 C16 O8 65.5(3)
C20 C15 C16 O8 -176.1(2)
O7 C15 C16 C17 -58.1(3)
C20 C15 C16 C17 60.3(3)
O9 C17 C16 O8 -65.9(3)
C18 C17 C16 O8 176.0(2)
O9 C17 C16 C15 58.0(3)
C18 C17 C16 C15 -60.1(3)
C17 O9 C21 O11 -61.9(3)
C17 O9 C21 O7 61.9(3)
C19 O11 C21 O9 61.3(3)
C19 O11 C21 O7 -62.5(3)
C15 O7 C21 O9 -62.3(3)
C15 O7 C21 O11 62.0(3)
C20 O12 C22 C23 -77.7(3)
O12 C22 C23 C28 -34.0(4)
O12 C22 C23 C24 149.8(2)
C28 C23 C24 C25 0.4(4)
C22 C23 C24 C25 176.6(2)
C23 C24 C25 C26 -0.4(4)
C24 C25 C26 C27 0.4(4)
C25 C26 C27 C28 -0.3(5)
C26 C27 C28 C23 0.2(5)
C24 C23 C28 C27 -0.3(4)
C22 C23 C28 C27 -176.5(3)
C1 C6 O6 H6' -72(3)
C17 C18 O10 H10' 84(3)
C15 C16 O8 H8' -54(3)
C1 C2 O2 H2' -60(3)
